data_7107365
loop_
_publ_author_name
'Maitane Fernandez'
'Jose L. Vicario'
'Efraim Reyes'
'Luisa Carrillo'
'Dolores Badia'

_publ_section_title
;
 Organocatalytic Enantioselective Synthesis of 2,3-Dyhidropyridazines
;
_journal_name_full Chem.Commun.
_journal_page_first 2092
_journal_paper_doi 10.1039/c2cc17370k
_journal_volume 48
_journal_year 2012
_chemical_absolute_configuration ad
_chemical_compound_source 'synthesis as described'
_chemical_formula_moiety 'C19 H19 N3 O5 S1'
_chemical_formula_sum 'C19 H19 N3 O5 S'
_chemical_formula_weight 401.43
_chemical_name_systematic
;
?
;
_space_group_IT_number 4
_symmetry_cell_setting monoclinic
_symmetry_Int_Tables_number 4
_symmetry_space_group_name_Hall 'P 2yb'
_symmetry_space_group_name_H-M 'P 1 21 1'
_atom_sites_solution_hydrogens geom
_atom_sites_solution_primary direct
_atom_sites_solution_secondary difmap
_audit_creation_date 2011-11-21T15:06:00-00:00
_audit_creation_method 'WinGX routine CIF_UPDATE'
_cell_angle_alpha 90
_cell_angle_beta 107.716(2)
_cell_angle_gamma 90
_cell_formula_units_Z 2
_cell_length_a 8.0573(2)
_cell_length_b 10.8477(2)
_cell_length_c 11.3405(2)
_cell_measurement_reflns_used 6172
_cell_measurement_temperature 100(2)
_cell_measurement_theta_max 75.9792
_cell_measurement_theta_min 4.0719
_cell_measurement_wavelength 1.54184
_cell_volume 944.19(4)
_computing_cell_refinement 'CrysAlis Pro (Oxford Diffraction Ltd., 2011)'
_computing_data_collection 'CrysAlis Pro (Oxford Diffraction Ltd., 2011)'
_computing_data_reduction 'CrysAlis Pro (Oxford Diffraction Ltd., 2011)'
_computing_molecular_graphics 'Diamond v.3.2f (Crystal Impact GbR, 2008)'
_computing_publication_material 'WinGX publication routines (Farrugia, 1999)'
_computing_structure_refinement 'SHELXL-97 (Sheldrick, 2008)'
_computing_structure_solution 'SIR92 (Altomare et al, 1993)'
_diffrn_ambient_temperature 100(2)
_diffrn_detector 'CCD plate'
_diffrn_detector_area_resol_mean 10.4023
_diffrn_detector_type Atlas
_diffrn_measured_fraction_theta_full 0.999
_diffrn_measured_fraction_theta_max 0.999
_diffrn_measurement_details
;
1 omega -58.00 35.00 1.0000 1.5000
omega____ theta____ kappa____ phi______ frames
- -40.6693 38.0000 -180.0000 93

2 omega -97.00 -13.00 1.0000 1.5000
omega____ theta____ kappa____ phi______ frames
- -40.6693 125.0000 -180.0000 84

3 omega 71.00 116.00 1.0000 1.5000
omega____ theta____ kappa____ phi______ frames
- 40.6693 77.0000 90.0000 45

4 omega 27.00 57.00 1.0000 1.5000
omega____ theta____ kappa____ phi______ frames
- 40.6693 77.0000 120.0000 30

5 omega 16.00 117.00 1.0000 1.5000
omega____ theta____ kappa____ phi______ frames
- 40.6693 38.0000 60.0000 101

6 omega 9.00 45.00 1.0000 1.5000
omega____ theta____ kappa____ phi______ frames
- 40.6693 77.0000 90.0000 36

7 omega -75.00 -49.00 1.0000 3.0000
omega____ theta____ kappa____ phi______ frames
- -83.0000 -77.0000 30.0000 26

8 omega -80.00 -53.00 1.0000 3.0000
omega____ theta____ kappa____ phi______ frames
- -83.0000 -65.0000 113.0000 27

9 omega -75.00 -49.00 1.0000 3.0000
omega____ theta____ kappa____ phi______ frames
- -83.0000 -77.0000 120.0000 26

10 omega -74.00 -49.00 1.0000 3.0000
omega____ theta____ kappa____ phi______ frames
- -83.0000 -77.0000 60.0000 25

11 omega -74.00 -49.00 1.0000 3.0000
omega____ theta____ kappa____ phi______ frames
- -83.0000 -77.0000 90.0000 25

12 omega -79.00 -52.00 1.0000 3.0000
omega____ theta____ kappa____ phi______ frames
- -83.0000 -70.0000 32.0000 27

13 omega -74.00 -49.00 1.0000 3.0000
omega____ theta____ kappa____ phi______ frames
- -83.0000 -77.0000 150.0000 25

14 omega -78.00 -52.00 1.0000 3.0000
omega____ theta____ kappa____ phi______ frames
- -83.0000 -70.0000 0.0000 26

15 omega -77.00 -51.00 1.0000 3.0000
omega____ theta____ kappa____ phi______ frames
- -83.0000 -71.0000 91.0000 26

16 omega 132.00 158.00 1.0000 3.0000
omega____ theta____ kappa____ phi______ frames
- 113.0000 77.0000 150.0000 26

17 omega 79.00 111.00 1.0000 3.0000
omega____ theta____ kappa____ phi______ frames
- 113.0000 77.0000 150.0000 32

18 omega 43.00 74.00 1.0000 3.0000
omega____ theta____ kappa____ phi______ frames
- 113.0000 -45.0000 60.0000 31

19 omega 110.00 158.00 1.0000 3.0000
omega____ theta____ kappa____ phi______ frames
- 113.0000 45.0000 -180.0000 48

20 omega 39.00 71.00 1.0000 3.0000
omega____ theta____ kappa____ phi______ frames
- 113.0000 -45.0000 120.0000 32

21 omega 128.00 157.00 1.0000 3.0000
omega____ theta____ kappa____ phi______ frames
- 113.0000 45.0000 -120.0000 29

22 omega 38.00 76.00 1.0000 3.0000
omega____ theta____ kappa____ phi______ frames
- 113.0000 -45.0000 30.0000 38

23 omega 90.00 133.00 1.0000 3.0000
omega____ theta____ kappa____ phi______ frames
- 113.0000 77.0000 0.0000 43

24 omega 79.00 143.00 1.0000 3.0000
omega____ theta____ kappa____ phi______ frames
- 113.0000 77.0000 60.0000 64

25 omega 41.00 73.00 1.0000 3.0000
omega____ theta____ kappa____ phi______ frames
- 113.0000 -45.0000 -180.0000 32

26 omega 107.00 154.00 1.0000 3.0000
omega____ theta____ kappa____ phi______ frames
- 113.0000 77.0000 90.0000 47

27 omega 46.00 73.00 1.0000 3.0000
omega____ theta____ kappa____ phi______ frames
- 113.0000 -45.0000 150.0000 27

28 omega 60.00 115.00 1.0000 3.0000
omega____ theta____ kappa____ phi______ frames
- 113.0000 -112.0000 34.0000 55

29 omega 79.00 106.00 1.0000 3.0000
omega____ theta____ kappa____ phi______ frames
- 113.0000 77.0000 90.0000 27

30 omega 80.00 145.00 1.0000 3.0000
omega____ theta____ kappa____ phi______ frames
- 113.0000 77.0000 30.0000 65

31 omega 40.00 66.00 1.0000 3.0000
omega____ theta____ kappa____ phi______ frames
- 113.0000 -45.0000 -120.0000 26

32 omega 44.00 77.00 1.0000 3.0000
omega____ theta____ kappa____ phi______ frames
- 113.0000 -45.0000 -90.0000 33

33 omega 79.00 154.00 1.0000 3.0000
omega____ theta____ kappa____ phi______ frames
- 113.0000 77.0000 120.0000 75

34 omega 55.00 132.00 1.0000 3.0000
omega____ theta____ kappa____ phi______ frames
- 113.0000 -77.0000 30.0000 77

35 omega 40.00 65.00 1.0000 3.0000
omega____ theta____ kappa____ phi______ frames
- 113.0000 -45.0000 0.0000 25

;
_diffrn_measurement_device '\k-geometry diffractometer'
_diffrn_measurement_device_type 'Agilent SuperNova'
_diffrn_measurement_method '\w scans'
_diffrn_orient_matrix_UB_11 -0.184322
_diffrn_orient_matrix_UB_12 0.0042798
_diffrn_orient_matrix_UB_13 -0.0934746
_diffrn_orient_matrix_UB_21 -0.0767561
_diffrn_orient_matrix_UB_22 0.0272192
_diffrn_orient_matrix_UB_23 0.1061639
_diffrn_orient_matrix_UB_31 0.0206275
_diffrn_orient_matrix_UB_32 0.1393605
_diffrn_orient_matrix_UB_33 -0.0178338
_diffrn_radiation_monochromator 'Multilayer optics'
_diffrn_radiation_source 'Nova (Cu) X-ray micro-source'
_diffrn_radiation_type CuK\a
_diffrn_radiation_wavelength 1.54184
_diffrn_reflns_av_R_equivalents 0.016
_diffrn_reflns_av_unetI/netI 0.0207
_diffrn_reflns_limit_h_max 9
_diffrn_reflns_limit_h_min -9
_diffrn_reflns_limit_k_max 13
_diffrn_reflns_limit_k_min -12
_diffrn_reflns_limit_l_max 12
_diffrn_reflns_limit_l_min -14
_diffrn_reflns_number 8056
_diffrn_reflns_theta_full 72.47
_diffrn_reflns_theta_max 72.47
_diffrn_reflns_theta_min 4.09
_diffrn_source_current 0.8
_diffrn_source_power 0.04
_diffrn_source_voltage 50
_exptl_absorpt_coefficient_mu 1.849
_exptl_absorpt_correction_T_max 1
_exptl_absorpt_correction_T_min 0.85289
_exptl_absorpt_correction_type multi-scan
_exptl_absorpt_process_details
;
CrysAlisPro, Agilent Technologies,
Version 1.171.35.11 (release 16-05-2011 CrysAlis171 .NET)
(compiled May 16 2011,17:55:39)
Empirical absorption correction using spherical harmonics,
implemented in SCALE3 ABSPACK scaling algorithm.
;
_exptl_crystal_colour Colourless
_exptl_crystal_density_diffrn 1.412
_exptl_crystal_density_method 'not measured'
_exptl_crystal_description 'Cut fragment'
_exptl_crystal_F_000 420
_exptl_crystal_size_max 0.29
_exptl_crystal_size_mid 0.15
_exptl_crystal_size_min 0.10
_refine_diff_density_max 0.271
_refine_diff_density_min -0.209
_refine_diff_density_rms 0.033
_refine_ls_abs_structure_details
;
The Friedel pair coverage of the experiment is almost complete (94%).
Analysis of the absolute structure using likelihood methods
(Hooft, Straver & Spek, 2008) was performed using PLATON (Spek, 2011).
The results indicated that the absolute structure had been correctly
assigned. The method calculated that the probability that the structure
is inverted is smaller than 10-99. The absolute structure parameter y
(Hooft, Straver & Spek, 2008) was calculated using PLATON (Spek,
2010). The resulting value was y=-0.028(5), which together with Flack parameter
value, indicate that the absolute structure has surely been determined
correctly.

Flack, H. D. (1983), Acta Cryst. A39, 876-881
Flack & G. Bernardinelli, Acta Cryst. 1999, A55, 908-915;
H. D. Flack & G. Bernardinelli, J. Appl. Cryst. 2000, 33, 1143-1148.

R. W. W. Hooft, L. H. Straver & A. L. Spek, J. Appl. Cryst. 2008, 41, 96-103
A. L. Spek (2010) PLATON, Utrecht, The Netherlands;
A. L. Spek, J. Appl. Cryst. 2003, 36, 7-13
A. L. Thompson & D. J. Watkin, Tetrahedron: Asymmetry 2009, 20, 712--717
;
_refine_ls_abs_structure_Flack -0.008(11)
_refine_ls_extinction_coef 0.0014(4)
_refine_ls_extinction_expression Fc^*^=kFc[1+0.001xFc^2^\l^3^/sin(2\q)]^-1/4^
_refine_ls_extinction_method SHELXL
_refine_ls_goodness_of_fit_ref 1.03
_refine_ls_hydrogen_treatment constr
_refine_ls_matrix_type full
_refine_ls_number_parameters 276
_refine_ls_number_reflns 3637
_refine_ls_number_restraints 18
_refine_ls_restrained_S_all 1.029
_refine_ls_R_factor_all 0.0254
_refine_ls_R_factor_gt 0.025
_refine_ls_shift/su_max 0
_refine_ls_shift/su_mean 0
_refine_ls_structure_factor_coef Fsqd
_refine_ls_weighting_details 'calc w=1/[\s^2^(Fo^2^)+(0.0405P)^2^+0.1568P] where P=(Fo^2^+2Fc^2^)/3'
_refine_ls_weighting_scheme calc
_refine_ls_wR_factor_gt 0.0656
_refine_ls_wR_factor_ref 0.066
_reflns_number_gt 3585
_reflns_number_total 3637
_reflns_threshold_expression >2\s(I)
_cod_data_source_file c2cc17370k.txt
_cod_data_source_block mf464
_cod_original_cell_volume 944.19(3)
_cod_database_code 7107365

loop_
_symmetry_equiv_pos_as_xyz
'x, y, z'
'-x, y+1/2, -z'

loop_
_atom_site_label
_atom_site_type_symbol
_atom_site_fract_x
_atom_site_fract_y
_atom_site_fract_z
_atom_site_U_iso_or_equiv
_atom_site_adp_type
_atom_site_occupancy
_atom_site_symmetry_multiplicity
_atom_site_calc_flag
_atom_site_refinement_flags
_atom_site_disorder_assembly
_atom_site_disorder_group
C3 C 0.92135(18) 0.56568(13) -0.11122(12) 0.0221(3) Uani 1 1 d . . .
H3 H 0.8545 0.6435 -0.1393 0.027 Uiso 1 1 calc R . .
C4 C 1.11175(18) 0.59162(14) -0.09578(13) 0.0233(3) Uani 1 1 d . . .
C5 C 1.23323(17) 0.54769(15) 0.00273(14) 0.0261(3) Uani 1 1 d . . .
H5 H 1.3522 0.5653 0.0126 0.031 Uiso 1 1 calc R . .
C6 C 1.18907(18) 0.47312(15) 0.09621(14) 0.0251(3) Uani 1 1 d . . .
C7 C 0.73481(18) 0.62697(14) 0.16130(13) 0.0226(3) Uani 1 1 d . . .
C8 C 0.66611(19) 0.74528(15) 0.14096(14) 0.0262(3) Uani 1 1 d . . .
H8 H 0.606 0.7721 0.0594 0.031 Uiso 1 1 calc R . .
C9 C 0.6860(2) 0.82370(15) 0.24061(16) 0.0311(3) Uani 1 1 d . . .
H9 H 0.6362 0.9038 0.2273 0.037 Uiso 1 1 calc R . .
C10 C 0.7785(2) 0.78651(17) 0.36057(15) 0.0345(4) Uani 1 1 d . . .
C11 C 0.8437(2) 0.66647(18) 0.37797(15) 0.0361(4) Uani 1 1 d . . .
H11 H 0.9052 0.6398 0.4593 0.043 Uiso 1 1 calc R . .
C12 C 0.8215(2) 0.58516(16) 0.28044(14) 0.0305(3) Uani 1 1 d . . .
H12 H 0.8642 0.5031 0.2942 0.037 Uiso 1 1 calc R . .
C13 C 0.8067(3) 0.8742(2) 0.46750(18) 0.0510(5) Uani 1 1 d . . .
H13A H 0.8736 0.8329 0.5441 0.076 Uiso 0.5 1 calc PR . .
H13B H 0.6937 0.9003 0.4746 0.076 Uiso 0.5 1 calc PR . .
H13C H 0.8712 0.9464 0.4535 0.076 Uiso 0.5 1 calc PR . .
H13D H 0.7521 0.9535 0.4374 0.076 Uiso 0.5 1 calc PR . .
H13E H 0.9319 0.8861 0.5069 0.076 Uiso 0.5 1 calc PR . .
H13F H 0.7545 0.84 0.528 0.076 Uiso 0.5 1 calc PR . .
C14 C 0.84815(17) 0.46759(14) -0.20877(13) 0.0221(3) Uani 1 1 d . . .
C15 C 0.7703(2) 0.50417(15) -0.33069(15) 0.0367(4) Uani 1 1 d . . .
H15 H 0.7635 0.5893 -0.3513 0.044 Uiso 1 1 calc R . .
C16 C 0.7026(3) 0.41720(18) -0.42250(17) 0.0438(4) Uani 1 1 d . . .
H16 H 0.6518 0.4415 -0.5063 0.053 Uiso 1 1 calc R . .
C17 C 0.7109(2) 0.29524(16) -0.38917(16) 0.0346(4) Uani 1 1 d . A .
C18 C 0.7880(2) 0.25551(16) -0.26931(17) 0.0365(4) Uani 1 1 d . . .
H18 H 0.7922 0.1704 -0.249 0.044 Uiso 1 1 calc R . .
C19 C 0.8590(2) 0.34326(15) -0.17973(16) 0.0324(3) Uani 1 1 d . . .
H19 H 0.916 0.3179 -0.0971 0.039 Uiso 1 1 calc R . .
C20 C 1.15148(19) 0.65868(14) -0.20013(15) 0.0277(3) Uani 1 1 d . . .
H20A H 1.2706 0.6934 -0.1697 0.033 Uiso 1 1 calc R . .
H20B H 1.1492 0.5991 -0.2668 0.033 Uiso 1 1 calc R . .
C21 C 1.32847(19) 0.40502(18) 0.19208(15) 0.0322(3) Uani 1 1 d . . .
H21A H 1.3788 0.3415 0.1518 0.048 Uiso 1 1 calc R . .
H21B H 1.278 0.3661 0.2512 0.048 Uiso 1 1 calc R . .
H21C H 1.4198 0.4629 0.2359 0.048 Uiso 1 1 calc R . .
N1 N 1.03163(16) 0.46530(13) 0.10087(11) 0.0248(3) Uani 1 1 d . . .
N2 N 0.90772(14) 0.53435(14) 0.01219(10) 0.0251(2) Uani 1 1 d . . .
N3 N 0.6303(2) 0.20298(16) -0.48380(17) 0.0524(5) Uani 1 1 d D . .
O1 O 0.59814(12) 0.58583(11) -0.07505(9) 0.0281(2) Uani 1 1 d . . .
O2 O 0.67998(14) 0.40703(11) 0.06794(11) 0.0309(2) Uani 1 1 d . . .
O3 O 0.5922(4) 0.2333(2) -0.59377(18) 0.0773(9) Uani 0.921(5) 1 d PDU A 1
O4 O 0.6056(3) 0.09913(16) -0.44800(18) 0.0627(7) Uani 0.921(5) 1 d PDU A 1
O3B O 0.515(4) 0.245(2) -0.569(2) 0.071(3) Uani 0.079(5) 1 d PDU A 2
O4B O 0.697(3) 0.1016(16) -0.478(3) 0.066(3) Uani 0.079(5) 1 d PDU A 2
O5 O 1.03178(14) 0.75543(10) -0.24991(11) 0.0311(2) Uani 1 1 d . . .
H5A H 1.0499 0.8142 -0.1993 0.047 Uiso 1 1 calc R . .
S1 S 0.71373(4) 0.52956(3) 0.03362(3) 0.02305(9) Uani 1 1 d . . .

loop_
_atom_site_aniso_label
_atom_site_aniso_U_11
_atom_site_aniso_U_22
_atom_site_aniso_U_33
_atom_site_aniso_U_23
_atom_site_aniso_U_13
_atom_site_aniso_U_12
C3 0.0197(6) 0.0242(7) 0.0240(7) -0.0016(5) 0.0090(5) -0.0005(5)
C4 0.0217(7) 0.0214(7) 0.0304(7) -0.0037(6) 0.0134(6) -0.0017(5)
C5 0.0171(6) 0.0324(9) 0.0305(7) -0.0028(6) 0.0096(5) -0.0033(6)
C6 0.0195(7) 0.0318(8) 0.0250(7) -0.0030(6) 0.0083(5) -0.0010(6)
C7 0.0195(6) 0.0259(7) 0.0254(7) -0.0004(5) 0.0115(5) -0.0004(5)
C8 0.0235(7) 0.0282(7) 0.0274(7) 0.0036(6) 0.0085(6) 0.0008(6)
C9 0.0342(8) 0.0269(8) 0.0342(8) 0.0017(6) 0.0135(7) 0.0013(6)
C10 0.0373(9) 0.0392(9) 0.0292(8) -0.0010(7) 0.0136(7) 0.0018(7)
C11 0.0403(9) 0.0459(10) 0.0230(8) 0.0060(7) 0.0112(7) 0.0087(8)
C12 0.0322(8) 0.0337(8) 0.0289(8) 0.0067(6) 0.0141(6) 0.0100(7)
C13 0.0673(14) 0.0514(12) 0.0353(10) -0.0084(8) 0.0172(9) 0.0065(10)
C14 0.0162(6) 0.0237(7) 0.0276(7) -0.0010(6) 0.0083(5) -0.0005(5)
C15 0.0483(10) 0.0246(9) 0.0306(8) 0.0011(6) 0.0023(7) 0.0016(7)
C16 0.0552(11) 0.0351(10) 0.0296(8) -0.0022(7) -0.0040(8) 0.0037(8)
C17 0.0307(8) 0.0299(9) 0.0375(9) -0.0113(7) 0.0017(7) 0.0041(7)
C18 0.0431(9) 0.0219(8) 0.0406(9) -0.0021(7) 0.0071(7) 0.0016(7)
C19 0.0382(9) 0.0261(8) 0.0300(8) 0.0020(6) 0.0062(7) 0.0019(6)
C20 0.0234(7) 0.0296(8) 0.0333(8) 0.0023(6) 0.0135(6) -0.0001(6)
C21 0.0197(7) 0.0460(10) 0.0305(8) 0.0037(7) 0.0071(6) 0.0027(7)
N1 0.0206(6) 0.0314(6) 0.0226(6) -0.0005(5) 0.0067(4) 0.0013(5)
N2 0.0150(5) 0.0371(7) 0.0242(5) 0.0011(6) 0.0073(4) 0.0012(5)
N3 0.0494(10) 0.0402(10) 0.0539(11) -0.0195(8) -0.0050(8) 0.0084(8)
O1 0.0165(4) 0.0404(6) 0.0274(5) -0.0017(5) 0.0068(4) 0.0016(4)
O2 0.0225(5) 0.0301(6) 0.0436(6) -0.0037(5) 0.0153(5) -0.0039(4)
O3 0.110(2) 0.0595(12) 0.0402(11) -0.0229(9) -0.0095(11) 0.0032(13)
O4 0.0783(16) 0.0332(9) 0.0690(12) -0.0222(8) 0.0108(10) -0.0104(9)
O3B 0.102(6) 0.058(5) 0.033(5) -0.023(5) -0.006(5) 0.006(5)
O4B 0.078(5) 0.039(5) 0.074(5) -0.018(5) 0.011(5) -0.011(5)
O5 0.0297(6) 0.0270(6) 0.0374(6) 0.0026(4) 0.0111(5) 0.0002(4)
S1 0.01556(14) 0.02805(18) 0.02750(16) -0.00214(13) 0.00947(11) -0.00068(12)

loop_
_atom_type_symbol
_atom_type_description
_atom_type_scat_dispersion_real
_atom_type_scat_dispersion_imag
_atom_type_scat_source
C C 0.0181 0.0091 'International Tables Vol C Tables 4.2.6.8 and 6.1.1.4'
H H 0 0 'International Tables Vol C Tables 4.2.6.8 and 6.1.1.4'
N N 0.0311 0.018 'International Tables Vol C Tables 4.2.6.8 and 6.1.1.4'
O O 0.0492 0.0322 'International Tables Vol C Tables 4.2.6.8 and 6.1.1.4'
S S 0.3331 0.5567 'International Tables Vol C Tables 4.2.6.8 and 6.1.1.4'

loop_
_geom_angle_atom_site_label_1
_geom_angle_atom_site_label_2
_geom_angle_atom_site_label_3
_geom_angle
N2 C3 C4 107.32(11)
N2 C3 C14 113.88(12)
C4 C3 C14 111.66(11)
N2 C3 H3 107.9
C4 C3 H3 107.9
C14 C3 H3 107.9
C5 C4 C20 123.77(13)
C5 C4 C3 119.39(13)
C20 C4 C3 116.67(12)
C4 C5 C6 121.91(12)
C4 C5 H5 119
C6 C5 H5 119
N1 C6 C5 121.76(14)
N1 C6 C21 117.89(14)
C5 C6 C21 120.34(12)
C8 C7 C12 121.22(14)
C8 C7 S1 118.99(11)
C12 C7 S1 119.79(12)
C9 C8 C7 119.40(14)
C9 C8 H8 120.3
C7 C8 H8 120.3
C8 C9 C10 120.84(15)
C8 C9 H9 119.6
C10 C9 H9 119.6
C11 C10 C9 118.25(16)
C11 C10 C13 121.21(17)
C9 C10 C13 120.54(17)
C12 C11 C10 122.04(15)
C12 C11 H11 119
C10 C11 H11 119
C11 C12 C7 118.17(15)
C11 C12 H12 120.9
C7 C12 H12 120.9
C10 C13 H13A 109.5
C10 C13 H13B 109.5
H13A C13 H13B 109.5
C10 C13 H13C 109.5
H13A C13 H13C 109.5
H13B C13 H13C 109.5
C10 C13 H13D 109.5
H13A C13 H13D 141.1
H13B C13 H13D 56.3
H13C C13 H13D 56.3
C10 C13 H13E 109.5
H13A C13 H13E 56.3
H13B C13 H13E 141.1
H13C C13 H13E 56.3
H13D C13 H13E 109.5
C10 C13 H13F 109.5
H13A C13 H13F 56.3
H13B C13 H13F 56.3
H13C C13 H13F 141.1
H13D C13 H13F 109.5
H13E C13 H13F 109.5
C19 C14 C15 119.41(15)
C19 C14 C3 121.78(14)
C15 C14 C3 118.81(14)
C16 C15 C14 120.48(16)
C16 C15 H15 119.8
C14 C15 H15 119.8
C17 C16 C15 118.27(16)
C17 C16 H16 120.9
C15 C16 H16 120.9
C16 C17 C18 122.82(16)
C16 C17 N3 118.87(16)
C18 C17 N3 118.29(16)
C17 C18 C19 118.04(16)
C17 C18 H18 121
C19 C18 H18 121
C18 C19 C14 120.91(16)
C18 C19 H19 119.5
C14 C19 H19 119.5
O5 C20 C4 112.87(12)
O5 C20 H20A 109
C4 C20 H20A 109
O5 C20 H20B 109
C4 C20 H20B 109
H20A C20 H20B 107.8
C6 C21 H21A 109.5
C6 C21 H21B 109.5
H21A C21 H21B 109.5
C6 C21 H21C 109.5
H21A C21 H21C 109.5
H21B C21 H21C 109.5
C6 N1 N2 115.56(12)
N1 N2 C3 124.18(11)
N1 N2 S1 112.15(9)
C3 N2 S1 119.52(9)
O3B N3 O4B 127.4(13)
O3B N3 O4 116.6(16)
O4B N3 O4 43.1(16)
O3B N3 O3 36.7(16)
O4B N3 O3 105.5(14)
O4 N3 O3 124.06(18)
O3B N3 C17 112.7(12)
O4B N3 C17 119.1(10)
O4 N3 C17 117.52(18)
O3 N3 C17 118.42(19)
C20 O5 H5A 109.5
O2 S1 O1 120.01(7)
O2 S1 N2 109.55(7)
O1 S1 N2 104.82(6)
O2 S1 C7 108.19(7)
O1 S1 C7 109.04(7)
N2 S1 C7 104.08(7)

loop_
_geom_bond_atom_site_label_1
_geom_bond_atom_site_label_2
_geom_bond_distance
C3 N2 1.4763(17)
C3 C4 1.5166(18)
C3 C14 1.5188(19)
C3 H3 1
C4 C5 1.329(2)
C4 C20 1.504(2)
C5 C6 1.461(2)
C5 H5 0.95
C6 N1 1.288(2)
C6 C21 1.499(2)
C7 C8 1.389(2)
C7 C12 1.395(2)
C7 S1 1.7585(15)
C8 C9 1.384(2)
C8 H8 0.95
C9 C10 1.397(2)
C9 H9 0.95
C10 C11 1.396(3)
C10 C13 1.503(3)
C11 C12 1.383(2)
C11 H11 0.95
C12 H12 0.95
C13 H13A 0.98
C13 H13B 0.98
C13 H13C 0.98
C13 H13D 0.98
C13 H13E 0.98
C13 H13F 0.98
C14 C19 1.385(2)
C14 C15 1.391(2)
C15 C16 1.388(2)
C15 H15 0.95
C16 C17 1.372(3)
C16 H16 0.95
C17 C18 1.380(3)
C17 N3 1.467(2)
C18 C19 1.383(2)
C18 H18 0.95
C19 H19 0.95
C20 O5 1.4209(19)
C20 H20A 0.99
C20 H20B 0.99
C21 H21A 0.98
C21 H21B 0.98
C21 H21C 0.98
N1 N2 1.3993(17)
N2 S1 1.6541(10)
N3 O3B 1.211(14)
N3 O4B 1.217(14)
N3 O4 1.234(3)
N3 O3 1.235(3)
O1 S1 1.4354(11)
O2 S1 1.4341(12)
O5 H5A 0.84

loop_
_geom_torsion_atom_site_label_1
_geom_torsion_atom_site_label_2
_geom_torsion_atom_site_label_3
_geom_torsion_atom_site_label_4
_geom_torsion
N2 C3 C4 C5 20.92(18)
C14 C3 C4 C5 -104.54(16)
N2 C3 C4 C20 -163.62(13)
C14 C3 C4 C20 70.92(16)
C20 C4 C5 C6 -174.13(14)
C3 C4 C5 C6 1.0(2)
C4 C5 C6 N1 -13.3(2)
C4 C5 C6 C21 168.08(15)
C12 C7 C8 C9 0.9(2)
S1 C7 C8 C9 -178.33(12)
C7 C8 C9 C10 1.8(2)
C8 C9 C10 C11 -2.7(3)
C8 C9 C10 C13 177.14(17)
C9 C10 C11 C12 1.0(3)
C13 C10 C11 C12 -178.90(18)
C10 C11 C12 C7 1.6(3)
C8 C7 C12 C11 -2.6(2)
S1 C7 C12 C11 176.62(13)
N2 C3 C14 C19 -33.89(19)
C4 C3 C14 C19 87.85(17)
N2 C3 C14 C15 146.97(14)
C4 C3 C14 C15 -91.29(17)
C19 C14 C15 C16 0.6(3)
C3 C14 C15 C16 179.73(16)
C14 C15 C16 C17 1.5(3)
C15 C16 C17 C18 -2.0(3)
C15 C16 C17 N3 176.28(18)
C16 C17 C18 C19 0.2(3)
N3 C17 C18 C19 -178.02(17)
C17 C18 C19 C14 2.0(3)
C15 C14 C19 C18 -2.4(3)
C3 C14 C19 C18 178.50(15)
C5 C4 C20 O5 -144.01(15)
C3 C4 C20 O5 40.75(18)
C5 C6 N1 N2 -1.0(2)
C21 C6 N1 N2 177.66(14)
C6 N1 N2 C3 28.7(2)
C6 N1 N2 S1 -174.43(11)
C4 C3 N2 N1 -37.52(19)
C14 C3 N2 N1 86.59(16)
C4 C3 N2 S1 167.21(10)
C14 C3 N2 S1 -68.68(15)
C16 C17 N3 O3B -25(2)
C18 C17 N3 O3B 154(2)
C16 C17 N3 O4B 146(2)
C18 C17 N3 O4B -36(2)
C16 C17 N3 O4 -164.6(2)
C18 C17 N3 O4 13.7(3)
C16 C17 N3 O3 15.8(3)
C18 C17 N3 O3 -165.9(2)
N1 N2 S1 O2 -40.40(12)
C3 N2 S1 O2 117.66(12)
N1 N2 S1 O1 -170.41(10)
C3 N2 S1 O1 -12.35(14)
N1 N2 S1 C7 75.11(12)
C3 N2 S1 C7 -126.83(12)
C8 C7 S1 O2 -141.61(11)
C12 C7 S1 O2 39.19(14)
C8 C7 S1 O1 -9.52(13)
C12 C7 S1 O1 171.28(11)
C8 C7 S1 N2 101.92(12)
C12 C7 S1 N2 -77.28(13)
